data_7202746
loop_
_publ_author_name
'Kuan, Fong Sheen'
'Mohr, Fabian'
'Tadbuppa, Primjira P.'
'Tiekink, Edward R. T.'

_publ_section_title
;
 Principles of crystal packing in O-isopropyl-N-aryl-thiocarbamides:
 iPrOC(?S)N(H)C6H4-4-Y: Y = H, Cl, and Me
;
_journal_issue 7
_journal_name_full CrystEngComm
_journal_page_first 574
_journal_paper_doi 10.1039/b701489a
_journal_volume 9
_journal_year 2007
_chemical_formula_moiety 'C11 H15 N O S'
_chemical_formula_sum 'C11 H15 N O S'
_chemical_formula_weight 209.30
_chemical_name_systematic
;
?
;
_space_group_IT_number 14
_symmetry_cell_setting monoclinic
_symmetry_space_group_name_Hall '-P 2ybc'
_symmetry_space_group_name_H-M 'P 1 21/c 1'
_atom_sites_solution_hydrogens geom
_atom_sites_solution_primary direct
_atom_sites_solution_secondary difmap
_audit_creation_method SHELXL-97
_cell_angle_alpha 90
_cell_angle_beta 101.931(1)
_cell_angle_gamma 90
_cell_formula_units_Z 4
_cell_length_a 8.1410(5)
_cell_length_b 14.8045(10)
_cell_length_c 9.7157(6)
_cell_measurement_reflns_used 2116
_cell_measurement_temperature 223(2)
_cell_measurement_theta_max 26.1
_cell_measurement_theta_min 2.6
_cell_volume 1145.67(13)
_computing_cell_refinement 'SAINT (Bruker, 2000)'
_computing_data_collection 'SMART (Bruker, 2000)'
_computing_data_reduction 'SHELXTL (Bruker, 2000)'
_computing_molecular_graphics 'ORTEPII (Johnson, 1976)'
_computing_publication_material 'SHEXLTL (Bruker, 2000)'
_computing_structure_refinement 'SHELXL-97 (Sheldrick, 1997)'
_computing_structure_solution 'SIR92 (Altomare et al., 1992)'
_diffrn_ambient_temperature 223(2)
_diffrn_measured_fraction_theta_full 0.996
_diffrn_measured_fraction_theta_max 0.996
_diffrn_measurement_device_type 'Bruker AXS SMART CCD'
_diffrn_measurement_method '\w & \f scans'
_diffrn_radiation_monochromator graphite
_diffrn_radiation_source 'fine-focus sealed tube'
_diffrn_radiation_type MoK\a
_diffrn_radiation_wavelength 0.71069
_diffrn_reflns_av_R_equivalents 0.034
_diffrn_reflns_av_sigmaI/netI 0.037
_diffrn_reflns_limit_h_max 10
_diffrn_reflns_limit_h_min -11
_diffrn_reflns_limit_k_max 18
_diffrn_reflns_limit_k_min -20
_diffrn_reflns_limit_l_max 13
_diffrn_reflns_limit_l_min -13
_diffrn_reflns_number 11187
_diffrn_reflns_theta_full 30.0
_diffrn_reflns_theta_max 30.0
_diffrn_reflns_theta_min 2.6
_diffrn_standards_decay_% 0
_diffrn_standards_number 0
_exptl_absorpt_coefficient_mu 0.251
_exptl_absorpt_correction_T_max 1
_exptl_absorpt_correction_T_min 0.791
_exptl_absorpt_correction_type multi-scan
_exptl_absorpt_process_details '(SADABS, Bruker, 2000 & Blessing, 1995)'
_exptl_crystal_colour colourless
_exptl_crystal_density_diffrn 1.213
_exptl_crystal_density_method 'not measured'
_exptl_crystal_description block
_exptl_crystal_F_000 448
_exptl_crystal_size_max 0.20
_exptl_crystal_size_mid 0.15
_exptl_crystal_size_min 0.12
_refine_diff_density_max 0.57
_refine_diff_density_min -0.48
_refine_diff_density_rms 0.061
_refine_ls_extinction_method none
_refine_ls_goodness_of_fit_ref 1.03
_refine_ls_hydrogen_treatment constr
_refine_ls_matrix_type full
_refine_ls_number_parameters 128
_refine_ls_number_reflns 3339
_refine_ls_number_restraints 0
_refine_ls_restrained_S_all 1.03
_refine_ls_R_factor_all 0.087
_refine_ls_R_factor_gt 0.064
_refine_ls_shift/su_max <0.001
_refine_ls_shift/su_mean 0.000
_refine_ls_structure_factor_coef Fsqd
_refine_ls_weighting_details 'calc w=1/[\s^2^(Fo^2^)+(0.0792P)^2^+0.4348P] where P=(Fo^2^+2Fc^2^)/3'
_refine_ls_weighting_scheme calc
_refine_ls_wR_factor_gt 0.153
_refine_ls_wR_factor_ref 0.166
_reflns_number_gt 2461
_reflns_number_total 3339
_reflns_threshold_expression I>2\s(I)
_cod_data_source_file b701489a.txt
_cod_data_source_block (3)
_cod_original_sg_symbol_H-M P21/c
_cod_database_code 7202746

loop_
_symmetry_equiv_pos_as_xyz
'x, y, z'
'-x, y+1/2, -z+1/2'
'-x, -y, -z'
'x, -y-1/2, z-1/2'

loop_
_atom_site_label
_atom_site_type_symbol
_atom_site_fract_x
_atom_site_fract_y
_atom_site_fract_z
_atom_site_U_iso_or_equiv
_atom_site_adp_type
_atom_site_occupancy
_atom_site_symmetry_multiplicity
_atom_site_calc_flag
_atom_site_refinement_flags
_atom_site_disorder_assembly
_atom_site_disorder_group
S1 S 0.20914(8) 0.41829(4) 0.56769(5) 0.0532(2) Uani 1 1 d . . .
O1 O 0.25963(18) 0.35161(11) 0.32700(15) 0.0515(4) Uani 1 1 d . . .
N1 N 0.0122(2) 0.41612(11) 0.31607(17) 0.0359(4) Uani 1 1 d . . .
H1 H -0.0569 0.4431 0.3599 0.043 Uiso 1 1 calc R . .
C1 C 0.1603(2) 0.39353(13) 0.39661(19) 0.0345(4) Uani 1 1 d . . .
C2 C -0.0496(2) 0.40271(12) 0.16934(19) 0.0315(4) Uani 1 1 d . . .
C3 C -0.1603(2) 0.46706(13) 0.0995(2) 0.0374(4) Uani 1 1 d . . .
H3 H -0.1907 0.5165 0.1495 0.045 Uiso 1 1 calc R . .
C4 C -0.2263(3) 0.45894(14) -0.0429(2) 0.0407(5) Uani 1 1 d . . .
H4 H -0.3016 0.5029 -0.0885 0.049 Uiso 1 1 calc R . .
C5 C -0.1832(2) 0.38680(14) -0.1198(2) 0.0376(4) Uani 1 1 d . . .
C5' C -0.2508(3) 0.37918(17) -0.2763(2) 0.0516(6) Uani 1 1 d . . .
H5'1 H -0.3498 0.4168 -0.3027 0.077 Uiso 1 1 calc R . .
H5'2 H -0.2801 0.3168 -0.3002 0.077 Uiso 1 1 calc R . .
H5'3 H -0.1658 0.3990 -0.3264 0.077 Uiso 1 1 calc R . .
C6 C -0.0762(2) 0.32218(13) -0.0478(2) 0.0387(4) Uani 1 1 d . . .
H6 H -0.0474 0.2721 -0.0975 0.046 Uiso 1 1 calc R . .
C7 C -0.0098(2) 0.32877(13) 0.0955(2) 0.0367(4) Uani 1 1 d . . .
H7 H 0.0615 0.2834 0.1419 0.044 Uiso 1 1 calc R . .
C8 C 0.4250(3) 0.31724(19) 0.3993(2) 0.0577(7) Uani 1 1 d . . .
H8 H 0.4547 0.3431 0.4952 0.069 Uiso 1 1 calc R . .
C9 C 0.4104(4) 0.2173(2) 0.4082(4) 0.0778(9) Uani 1 1 d . . .
H9A H 0.3305 0.2022 0.4661 0.117 Uiso 1 1 calc R . .
H9B H 0.5191 0.1918 0.4497 0.117 Uiso 1 1 calc R . .
H9C H 0.3720 0.1927 0.3145 0.117 Uiso 1 1 calc R . .
C10 C 0.5469(3) 0.3483(2) 0.3155(4) 0.0823(10) Uani 1 1 d . . .
H10A H 0.5510 0.4138 0.3161 0.123 Uiso 1 1 calc R . .
H10B H 0.5122 0.3270 0.2194 0.123 Uiso 1 1 calc R . .
H10C H 0.6572 0.3244 0.3560 0.123 Uiso 1 1 calc R . .

loop_
_atom_site_aniso_label
_atom_site_aniso_U_11
_atom_site_aniso_U_22
_atom_site_aniso_U_33
_atom_site_aniso_U_23
_atom_site_aniso_U_13
_atom_site_aniso_U_12
S1 0.0563(4) 0.0699(4) 0.0302(3) -0.0082(2) 0.0012(2) 0.0247(3)
O1 0.0341(8) 0.0766(11) 0.0379(7) -0.0205(7) -0.0057(6) 0.0192(7)
N1 0.0331(8) 0.0410(9) 0.0321(7) -0.0041(6) 0.0033(6) 0.0079(6)
C1 0.0353(10) 0.0346(9) 0.0319(8) -0.0030(7) 0.0032(7) 0.0037(7)
C2 0.0271(8) 0.0342(9) 0.0318(8) -0.0003(7) 0.0031(7) -0.0021(6)
C3 0.0356(10) 0.0358(10) 0.0397(10) -0.0017(8) 0.0048(8) 0.0033(7)
C4 0.0370(10) 0.0404(11) 0.0407(10) 0.0057(8) -0.0009(8) 0.0017(8)
C5 0.0334(10) 0.0419(10) 0.0348(9) -0.0008(8) 0.0011(7) -0.0091(8)
C5' 0.0569(14) 0.0565(14) 0.0360(10) 0.0015(9) -0.0034(10) -0.0079(11)
C6 0.0349(10) 0.0387(10) 0.0398(10) -0.0091(8) 0.0015(8) -0.0033(8)
C7 0.0349(10) 0.0326(9) 0.0382(9) -0.0033(7) -0.0025(8) 0.0013(7)
C8 0.0351(11) 0.0864(18) 0.0430(11) -0.0262(11) -0.0119(9) 0.0231(11)
C9 0.0501(15) 0.098(2) 0.084(2) 0.0309(18) 0.0121(14) 0.0237(15)
C10 0.0362(13) 0.0707(19) 0.136(3) 0.0030(19) 0.0078(16) 0.0061(12)

loop_
_atom_type_symbol
_atom_type_description
_atom_type_scat_dispersion_real
_atom_type_scat_dispersion_imag
_atom_type_scat_source
C C 0.0033 0.0016 'International Tables Vol C Tables 4.2.6.8 and 6.1.1.4'
H H 0.0000 0.0000 'International Tables Vol C Tables 4.2.6.8 and 6.1.1.4'
N N 0.0061 0.0033 'International Tables Vol C Tables 4.2.6.8 and 6.1.1.4'
O O 0.0106 0.0060 'International Tables Vol C Tables 4.2.6.8 and 6.1.1.4'
S S 0.1246 0.1234 'International Tables Vol C Tables 4.2.6.8 and 6.1.1.4'

loop_
_geom_angle_atom_site_label_1
_geom_angle_atom_site_label_2
_geom_angle_atom_site_label_3
_geom_angle
_geom_angle_site_symmetry_1
_geom_angle_site_symmetry_3
_geom_angle_publ_flag
C1 O1 C8 121.11(16) . . ?
C1 N1 C2 129.78(17) . . ?
C1 N1 H1 115.1 . . ?
C2 N1 H1 115.1 . . ?
O1 C1 N1 113.19(16) . . ?
O1 C1 S1 124.90(14) . . ?
N1 C1 S1 121.90(15) . . ?
C7 C2 C3 119.16(17) . . ?
C7 C2 N1 123.89(16) . . ?
C3 C2 N1 116.91(16) . . ?
C2 C3 C4 120.55(18) . . ?
C2 C3 H3 119.7 . . ?
C4 C3 H3 119.7 . . ?
C5 C4 C3 121.07(18) . . ?
C5 C4 H4 119.5 . . ?
C3 C4 H4 119.5 . . ?
C4 C5 C6 117.54(18) . . ?
C4 C5 C5' 121.25(19) . . ?
C6 C5 C5' 121.21(19) . . ?
C5 C5' H5'1 109.5 . . ?
C5 C5' H5'2 109.5 . . ?
H5'1 C5' H5'2 109.5 . . ?
C5 C5' H5'3 109.5 . . ?
H5'1 C5' H5'3 109.5 . . ?
H5'2 C5' H5'3 109.5 . . ?
C7 C6 C5 122.17(18) . . ?
C7 C6 H6 118.9 . . ?
C5 C6 H6 118.9 . . ?
C2 C7 C6 119.44(17) . . ?
C2 C7 H7 120.3 . . ?
C6 C7 H7 120.3 . . ?
O1 C8 C10 106.3(2) . . ?
O1 C8 C9 107.1(2) . . ?
C10 C8 C9 114.3(2) . . ?
O1 C8 H8 109.7 . . ?
C10 C8 H8 109.7 . . ?
C9 C8 H8 109.7 . . ?
C8 C9 H9A 109.5 . . ?
C8 C9 H9B 109.5 . . ?
H9A C9 H9B 109.5 . . ?
C8 C9 H9C 109.5 . . ?
H9A C9 H9C 109.5 . . ?
H9B C9 H9C 109.5 . . ?
C8 C10 H10A 109.5 . . ?
C8 C10 H10B 109.5 . . ?
H10A C10 H10B 109.5 . . ?
C8 C10 H10C 109.5 . . ?
H10A C10 H10C 109.5 . . ?
H10B C10 H10C 109.5 . . ?

loop_
_geom_bond_atom_site_label_1
_geom_bond_atom_site_label_2
_geom_bond_distance
_geom_bond_site_symmetry_2
_geom_bond_publ_flag
S1 C1 1.6679(19) . ?
O1 C1 1.312(2) . ?
O1 C8 1.474(2) . ?
N1 C1 1.337(2) . ?
N1 C2 1.424(2) . ?
N1 H1 0.8700 . ?
C2 C7 1.383(3) . ?
C2 C3 1.389(3) . ?
C3 C4 1.382(3) . ?
C3 H3 0.9400 . ?
C4 C5 1.390(3) . ?
C4 H4 0.9400 . ?
C5 C6 1.383(3) . ?
C5 C5' 1.510(3) . ?
C5' H5'1 0.9700 . ?
C5' H5'2 0.9700 . ?
C5' H5'3 0.9700 . ?
C6 C7 1.388(3) . ?
C6 H6 0.9400 . ?
C7 H7 0.9400 . ?
C8 C10 1.481(4) . ?
C8 C9 1.489(4) . ?
C8 H8 0.9900 . ?
C9 H9A 0.9700 . ?
C9 H9B 0.9700 . ?
C9 H9C 0.9700 . ?
C10 H10A 0.9700 . ?
C10 H10B 0.9700 . ?
C10 H10C 0.9700 . ?

loop_
_cod_related_entry_id
_cod_related_entry_database
_cod_related_entry_code
1 ChemSpider 1729001
